data_2012425
loop_
_publ_author_name
'Abboud, Khalil A.'
'Nickias, Peter N.'
'Chen, Eugene Y.-X.'

_publ_section_title
;
 A dimeric constrained-geometry titanium complex linked by double
 Ti--CH~2~--Al--CH~2~ heterocycles
;
_journal_issue 1
_journal_name_full 'Acta Crystallographica Section C'
_journal_page_first m41
_journal_page_last m42
_journal_paper_doi 10.1107/S0108270101016754
_journal_volume 58
_journal_year 2002
_chemical_formula_moiety 'C84 H76 Al4 N2 Si2 Ti2, 2(C6 D6)'
_chemical_formula_sum 'C96 H88 Al4 F30 N2 Si2 Ti2'
_chemical_formula_weight 2099.58
_chemical_name_systematic
;
  ?
;
_space_group_IT_number 2
_symmetry_cell_setting triclinic
_symmetry_space_group_name_Hall '-P 1'
_symmetry_space_group_name_H-M 'P -1'
_atom_sites_solution_hydrogens geom
_atom_sites_solution_primary direct
_atom_sites_solution_secondary difmap
_audit_creation_method SHELXL-97
_cell_angle_alpha 70.595(2)
_cell_angle_beta 70.795(2)
_cell_angle_gamma 71.944(2)
_cell_formula_units_Z 1
_cell_length_a 12.8651(7)
_cell_length_b 13.7422(7)
_cell_length_c 15.2642(9)
_cell_measurement_reflns_used 4099
_cell_measurement_temperature 173(2)
_cell_measurement_theta_max 27.5
_cell_measurement_theta_min 2.0
_cell_volume 2341.9(2)
_computing_cell_refinement 'Bruker SMART & SAINT (Bruker 1998)'
_computing_data_collection 'Bruker SMART (Bruker 1998)'
_computing_data_reduction 'Bruker SHELXTL (Bruker 1998)'
_computing_molecular_graphics 'Bruker SHELXTL'
_computing_publication_material 'Bruker SHELXTL'
_computing_structure_refinement 'Bruker SHELXTL'
_computing_structure_solution 'Bruker SHELXTL'
_diffrn_ambient_temperature 193(2)
_diffrn_measured_fraction_theta_full .979
_diffrn_measured_fraction_theta_max .979
_diffrn_measurement_device_type 'SMART CCD area detector'
_diffrn_measurement_method '\w scans'
_diffrn_radiation_monochromator graphite
_diffrn_radiation_source 'normal-focus sealed tube'
_diffrn_radiation_type MoK\a
_diffrn_radiation_wavelength .71073
_diffrn_reflns_av_R_equivalents .0367
_diffrn_reflns_av_sigmaI/netI .1047
_diffrn_reflns_limit_h_max 16
_diffrn_reflns_limit_h_min -15
_diffrn_reflns_limit_k_max 17
_diffrn_reflns_limit_k_min -10
_diffrn_reflns_limit_l_max 19
_diffrn_reflns_limit_l_min -17
_diffrn_reflns_number 15647
_diffrn_reflns_theta_full 27.50
_diffrn_reflns_theta_max 27.50
_diffrn_reflns_theta_min 1.72
_diffrn_standards_decay_% none
_diffrn_standards_number 0
_exptl_absorpt_coefficient_mu .342
_exptl_absorpt_correction_T_max .985
_exptl_absorpt_correction_T_min .925
_exptl_absorpt_correction_type integration
_exptl_absorpt_process_details 'Integration based on measured indexed crystal faces, SHELXTL (Bruker 1998)'
_exptl_crystal_colour Black
_exptl_crystal_density_diffrn 1.489
_exptl_crystal_density_method 'not measured'
_exptl_crystal_description Needle
_exptl_crystal_F_000 1072
_exptl_crystal_size_max .27
_exptl_crystal_size_mid .11
_exptl_crystal_size_min .06
_refine_diff_density_max .345
_refine_diff_density_min -.370
_refine_ls_extinction_method none
_refine_ls_goodness_of_fit_ref .959
_refine_ls_hydrogen_treatment mixed
_refine_ls_matrix_type full
_refine_ls_number_parameters 636
_refine_ls_number_reflns 10542
_refine_ls_number_restraints 0
_refine_ls_restrained_S_all .959
_refine_ls_R_factor_all .1190
_refine_ls_R_factor_gt .0518
_refine_ls_shift/su_max .000
_refine_ls_shift/su_mean .000
_refine_ls_structure_factor_coef Fsqd
_refine_ls_weighting_details 'calc w=1/[\s^2^(Fo^2^)+(0.0481P)^2^] where P=(Fo^2^+2Fc^2^)/3'
_refine_ls_weighting_scheme calc
_refine_ls_wR_factor_gt .0999
_refine_ls_wR_factor_ref .1225
_reflns_number_gt 5884
_reflns_number_total 10542
_reflns_threshold_expression I>2\s(I)
_cod_data_source_file fr1315.cif
_cod_data_source_block II
_cod_depositor_comments
;
The following automatic conversions were performed:
'_symmetry_cell_setting' value 'Triclinic' changed to 'triclinic'
according to '/home/saulius/struct/CIF-dictionaries/cif_core.dic'
dictionary named 'cif_core.dic' version 2.4.1 from 2010-06-29.

Automatic conversion script
Id: cif_fix_enum 1527 2010-12-29 10:47:43Z saulius 

The following automatic conversions were performed:

'_symmetry_cell_setting' value 'Triclinic' changed to 'triclinic'
according to /home/saulius/struct/CIF-dictionaries/cif_core.dic
dictionary named 'cif_core.dic' version 2.4.1 from
2010-06-29.

'_exptl_absorpt_correction_type' value 'Integration'
changed to 'integration' according to
/home/saulius/struct/CIF-dictionaries/cif_core.dic dictionary named
'cif_core.dic' version 2.4.1 from 2010-06-29.

Automatic conversion script
Id: cif_fix_values 1715 2011-07-08 13:25:40Z adriana 
;
_cod_original_sg_symbol_H-M P-1
_cod_database_code 2012425
_cod_database_fobs_code 2012425

loop_
_symmetry_equiv_pos_as_xyz
'x, y, z'
'-x, -y, -z'

loop_
_atom_site_label
_atom_site_fract_x
_atom_site_fract_y
_atom_site_fract_z
_atom_site_U_iso_or_equiv
_atom_site_adp_type
_atom_site_calc_flag
_atom_site_refinement_flags
_atom_site_occupancy
_atom_site_disorder_assembly
_atom_site_disorder_group
_atom_site_type_symbol
Ti .42688(4) .27710(4) .09256(4) .02225(14) Uani d . 1 . . Ti
Si .29320(7) .14645(7) .25173(6) .0279(2) Uani d . 1 . . Si
Al1 .74041(7) .27090(7) .13527(7) .0259(2) Uani d . 1 . . Al
Al2 .58022(7) .41061(7) -.00737(7) .0248(2) Uani d . 1 . . Al
N1 .33080(19) .26909(18) .21819(17) .0246(6) Uani d . 1 . . N
C1 .3560(2) .1341(2) .1263(2) .0245(7) Uani d . 1 . . C
C2 .3111(3) .2100(2) .0486(2) .0266(7) Uani d . 1 . . C
C3 .3986(3) .2235(2) -.0360(2) .0288(7) Uani d . 1 . . C
C4 .6109(3) .1200(3) -.0753(2) .0340(8) Uani d . 1 . . C
C5 .6896(3) .0474(3) -.0310(3) .0398(9) Uani d . 1 . . C
H5A .7639 .0281 -.0693 .048 Uiso calc R 1 . . H
C6 .6672(3) -.0012(2) .0690(3) .0351(8) Uani d . 1 . . C
C7 .5604(3) .0220(2) .1261(2) .0306(7) Uani d . 1 . . C
H7A .5443 -.0117 .1928 .037 Uiso calc R 1 . . H
C8 .4740(3) .0969(2) .0846(2) .0253(7) Uani d . 1 . . C
C9 .5009(3) .1503(2) -.0158(2) .0252(7) Uani d . 1 . . C
C10 .3662(3) .0417(3) .3398(2) .0412(9) Uani d . 1 . . C
H10A .3262 .0495 .4048 .062 Uiso calc R 1 . . H
H10B .4440 .0486 .3252 .062 Uiso calc R 1 . . H
H10C .3667 -.0282 .3358 .062 Uiso calc R 1 . . H
C11 .1416(3) .1458(3) .2997(3) .0466(10) Uani d . 1 . . C
H11A .0982 .2047 .2594 .070 Uiso calc R 1 . . H
H11B .1164 .1536 .3655 .070 Uiso calc R 1 . . H
H11C .1297 .0787 .2997 .070 Uiso calc R 1 . . H
C12 .1890(3) .2676(3) .0568(3) .0370(8) Uani d . 1 . . C
H12A .1633 .3031 .1088 .056 Uiso calc R 1 . . H
H12B .1428 .2168 .0708 .056 Uiso calc R 1 . . H
H12C .1816 .3204 -.0038 .056 Uiso calc R 1 . . H
C13 .3834(3) .2940(3) -.1326(2) .0403(9) Uani d . 1 . . C
H13A .3739 .2525 -.1695 .060 Uiso calc R 1 . . H
H13B .4501 .3239 -.1674 .060 Uiso calc R 1 . . H
H13C .3163 .3516 -.1236 .060 Uiso calc R 1 . . H
C14 .6385(3) .1581(3) -.1833(2) .0451(9) Uani d . 1 . . C
H14A .7182 .1281 -.2100 .068 Uiso calc R 1 . . H
H14B .6246 .2356 -.2025 .068 Uiso calc R 1 . . H
H14C .5908 .1353 -.2077 .068 Uiso calc R 1 . . H
C15 .7619(3) -.0795(3) .1094(3) .0488(10) Uani d . 1 . . C
H15A .7340 -.1063 .1789 .073 Uiso calc R 1 . . H
H15B .8232 -.0446 .0966 .073 Uiso calc R 1 . . H
H15C .7902 -.1386 .0792 .073 Uiso calc R 1 . . H
C16 .3005(3) .3441(2) .2785(2) .0265(7) Uani d . 1 . . C
H16A .342(2) .398(2) .248(2) .026(8) Uiso d . 1 . . H
C17 .1769(3) .4012(3) .2910(2) .0353(8) Uani d . 1 . . C
H17A .1295 .3483 .3200 .042 Uiso calc R 1 . . H
H17B .1631 .4413 .2272 .042 Uiso calc R 1 . . H
C18 .1424(3) .4774(3) .3547(3) .0429(9) Uani d . 1 . . C
H18A .1827 .5356 .3219 .051 Uiso calc R 1 . . H
H18B .0603 .5088 .3649 .051 Uiso calc R 1 . . H
C19 .1697(3) .4211(3) .4510(3) .0505(10) Uani d . 1 . . C
H19A .1223 .3688 .4873 .061 Uiso calc R 1 . . H
H19B .1519 .4732 .4886 .061 Uiso calc R 1 . . H
C20 .2934(3) .3649(3) .4382(3) .0498(10) Uani d . 1 . . C
H20A .3078 .3253 .5019 .060 Uiso calc R 1 . . H
H20B .3404 .4182 .4087 .060 Uiso calc R 1 . . H
C21 .3277(3) .2884(3) .3751(2) .0407(9) Uani d . 1 . . C
H21A .4098 .2569 .3650 .049 Uiso calc R 1 . . H
H21B .2874 .2302 .4082 .049 Uiso calc R 1 . . H
C22 .4071(3) .4421(2) .0064(3) .0259(7) Uani d . 1 . . C
H22A .391(2) .447(2) -.046(2) .030(9) Uiso d . 1 . . H
H22B .342(3) .445(2) .058(3) .045(10) Uiso d . 1 . . H
C23 .5945(3) .2806(3) .1029(2) .0263(7) Uani d . 1 . . C
H23A .554(3) .271(3) .168(3) .046(10) Uiso d . 1 . . H
H23B .622(3) .212(3) .090(2) .043(10) Uiso d . 1 . . H
C24 .8564(2) .3095(2) .0121(2) .0277(7) Uani d . 1 . . C
C25 .9052(3) .2426(3) -.0477(3) .0353(8) Uani d . 1 . . C
C26 .9856(3) .2634(3) -.1331(3) .0404(9) Uani d . 1 . . C
C27 1.0228(3) .3547(3) -.1613(2) .0376(8) Uani d . 1 . . C
C28 .9770(3) .4250(3) -.1054(2) .0348(8) Uani d . 1 . . C
C29 .8954(3) .4011(2) -.0212(2) .0296(7) Uani d . 1 . . C
C30 .7947(2) .1235(2) .2128(2) .0280(7) Uani d . 1 . . C
C31 .7203(3) .0709(3) .2882(2) .0331(8) Uani d . 1 . . C
C32 .7517(3) -.0254(3) .3506(2) .0392(9) Uani d . 1 . . C
C33 .8636(3) -.0725(3) .3397(3) .0435(9) Uani d . 1 . . C
C34 .9423(3) -.0245(3) .2673(3) .0388(9) Uani d . 1 . . C
C35 .9067(3) .0700(2) .2054(2) .0341(8) Uani d . 1 . . C
C36 .7193(2) .3602(2) .2226(2) .0266(7) Uani d . 1 . . C
C37 .8110(3) .3566(2) .2529(2) .0302(7) Uani d . 1 . . C
C38 .8089(3) .4103(3) .3149(2) .0335(8) Uani d . 1 . . C
C39 .7079(3) .4748(3) .3500(2) .0391(9) Uani d . 1 . . C
C40 .6129(3) .4808(3) .3239(2) .0369(8) Uani d . 1 . . C
C41 .6207(3) .4244(2) .2622(2) .0294(7) Uani d . 1 . . C
C42 .6697(3) .3775(2) -.1289(2) .0322(8) Uani d . 1 . . C
H42A .7222 .4246 -.1623 .048 Uiso calc R 1 . . H
H42B .6193 .3875 -.1689 .048 Uiso calc R 1 . . H
H42C .7124 .3038 -.1165 .048 Uiso calc R 1 . . H
C43 .1269(5) .8313(4) .4862(4) .0794(16) Uani d . 1 . . C
H43A .0499 .8675 .4922 .095 Uiso calc R 1 . . H
C44 .1737(4) .7564(4) .4342(3) .0729(14) Uani d . 1 . . C
H44A .1287 .7399 .4051 .087 Uiso calc R 1 . . H
C45 .2853(4) .7060(4) .4245(3) .0717(14) Uani d . 1 . . C
H45A .3171 .6540 .3890 .086 Uiso calc R 1 . . H
C46 .3522(4) .7297(4) .4657(3) .0699(14) Uani d . 1 . . C
H46A .4300 .6954 .4575 .084 Uiso calc R 1 . . H
C47 .3049(5) .8037(4) .5189(3) .0741(14) Uani d . 1 . . C
H47A .3497 .8204 .5481 .089 Uiso calc R 1 . . H
C48 .1925(5) .8532(4) .5293(4) .0822(17) Uani d . 1 . . C
H48A .1596 .9032 .5669 .099 Uiso calc R 1 . . H
F1 .87264(17) .14967(15) -.02248(15) .0490(5) Uani d . 1 . . F
F2 1.02856(18) .19539(17) -.18922(16) .0576(6) Uani d . 1 . . F
F3 1.10255(17) .37524(18) -.24308(15) .0619(7) Uani d . 1 . . F
F4 1.00995(17) .51704(16) -.13341(15) .0506(6) Uani d . 1 . . F
F5 .85175(15) .47535(14) .02991(13) .0389(5) Uani d . 1 . . F
F6 .60791(15) .11783(15) .30520(14) .0444(5) Uani d . 1 . . F
F7 .67309(18) -.07120(17) .42190(15) .0616(7) Uani d . 1 . . F
F8 .89672(19) -.16596(16) .40026(16) .0645(7) Uani d . 1 . . F
F9 1.05310(16) -.07091(16) .25674(17) .0564(6) Uani d . 1 . . F
F10 .98908(14) .11159(15) .13412(15) .0456(5) Uani d . 1 . . F
F11 .91194(14) .29469(15) .21849(14) .0410(5) Uani d . 1 . . F
F12 .90134(16) .40156(17) .34182(15) .0506(6) Uani d . 1 . . F
F13 .70205(19) .52930(17) .41032(15) .0577(6) Uani d . 1 . . F
F14 .51417(17) .54291(17) .35970(16) .0576(6) Uani d . 1 . . F
F15 .52404(14) .43539(15) .23844(14) .0420(5) Uani d . 1 . . F

loop_
_atom_site_aniso_label
_atom_site_aniso_U_11
_atom_site_aniso_U_22
_atom_site_aniso_U_33
_atom_site_aniso_U_12
_atom_site_aniso_U_13
_atom_site_aniso_U_23
Ti .0245(3) .0214(3) .0233(3) -.0091(2) -.0049(2) -.0063(2)
Si .0306(5) .0270(5) .0267(5) -.0124(4) -.0034(4) -.0061(4)
Al1 .0247(5) .0242(5) .0295(5) -.0068(4) -.0073(4) -.0061(4)
Al2 .0257(5) .0235(5) .0261(5) -.0085(4) -.0066(4) -.0047(4)
N1 .0266(14) .0250(14) .0243(14) -.0085(11) -.0066(11) -.0063(11)
C1 .0297(17) .0218(16) .0273(17) -.0133(13) -.0063(14) -.0070(13)
C2 .0307(17) .0242(16) .0336(18) -.0108(13) -.0119(14) -.0105(13)
C3 .0401(19) .0281(17) .0278(18) -.0139(15) -.0125(15) -.0098(14)
C4 .040(2) .0320(19) .036(2) -.0173(16) -.0016(16) -.0150(15)
C5 .0311(19) .038(2) .053(2) -.0087(16) .0019(17) -.0269(18)
C6 .0319(19) .0250(18) .054(2) -.0062(15) -.0110(17) -.0174(16)
C7 .0363(19) .0232(17) .039(2) -.0096(14) -.0131(16) -.0095(14)
C8 .0317(17) .0218(16) .0269(17) -.0081(13) -.0069(14) -.0106(13)
C9 .0324(17) .0233(16) .0265(17) -.0122(14) -.0067(14) -.0098(13)
C10 .058(2) .034(2) .031(2) -.0162(18) -.0100(17) -.0028(15)
C11 .039(2) .051(2) .050(2) -.0213(18) .0022(18) -.0152(18)
C12 .0349(19) .0343(19) .046(2) -.0088(15) -.0174(17) -.0076(16)
C13 .055(2) .042(2) .031(2) -.0202(18) -.0169(17) -.0050(16)
C14 .047(2) .053(2) .037(2) -.0204(19) .0030(17) -.0202(18)
C15 .041(2) .038(2) .077(3) .0026(17) -.025(2) -.027(2)
C16 .0304(17) .0256(17) .0273(18) -.0104(14) -.0063(14) -.0088(14)
C17 .0306(18) .036(2) .039(2) -.0059(15) -.0056(15) -.0143(16)
C18 .039(2) .043(2) .046(2) -.0055(17) -.0022(17) -.0222(18)
C19 .065(3) .048(2) .036(2) -.015(2) .0038(19) -.0216(18)
C20 .073(3) .049(2) .035(2) -.012(2) -.019(2) -.0186(18)
C21 .050(2) .042(2) .035(2) -.0046(17) -.0140(17) -.0175(16)
C22 .0289(18) .0258(17) .0248(18) -.0077(14) -.0078(16) -.0062(14)
C23 .0279(17) .0260(18) .0256(19) -.0073(14) -.0077(14) -.0054(14)
C24 .0251(16) .0273(17) .0311(18) -.0047(14) -.0095(14) -.0065(14)
C25 .0325(19) .0329(19) .042(2) -.0102(15) -.0103(16) -.0080(16)
C26 .036(2) .044(2) .038(2) .0013(17) -.0051(17) -.0209(17)
C27 .0288(18) .048(2) .0292(19) -.0108(16) .0006(15) -.0069(16)
C28 .0309(18) .037(2) .036(2) -.0137(16) -.0103(15) -.0011(16)
C29 .0304(17) .0305(18) .0289(18) -.0062(14) -.0089(15) -.0079(14)
C30 .0278(17) .0269(17) .0317(18) -.0044(14) -.0112(14) -.0083(14)
C31 .0302(18) .0356(19) .0335(19) -.0046(15) -.0086(15) -.0110(15)
C32 .046(2) .040(2) .0285(19) -.0174(17) -.0081(16) .0008(16)
C33 .054(2) .0284(19) .045(2) -.0043(17) -.0227(19) .0007(16)
C34 .036(2) .0311(19) .050(2) -.0022(16) -.0174(17) -.0092(17)
C35 .0354(19) .0275(18) .042(2) -.0127(15) -.0092(16) -.0082(15)
C36 .0294(17) .0222(16) .0279(17) -.0087(13) -.0088(14) -.0019(13)
C37 .0274(17) .0323(18) .0317(19) -.0097(14) -.0068(15) -.0072(15)
C38 .0364(19) .039(2) .0305(19) -.0167(16) -.0119(16) -.0046(15)
C39 .061(2) .039(2) .0260(19) -.0215(19) -.0107(17) -.0113(16)
C40 .0359(19) .036(2) .035(2) -.0042(16) -.0048(16) -.0126(16)
C41 .0298(18) .0326(18) .0268(18) -.0091(15) -.0083(14) -.0061(14)
C42 .0346(18) .0279(18) .0339(19) -.0098(14) -.0066(15) -.0071(14)
C43 .078(4) .071(3) .060(3) -.001(3) .003(3) -.015(3)
C44 .076(3) .078(3) .050(3) -.001(3) -.011(2) -.017(3)
C45 .088(4) .060(3) .045(3) .009(3) -.013(3) -.013(2)
C46 .079(3) .056(3) .047(3) -.004(3) -.006(3) .001(2)
C47 .106(4) .055(3) .051(3) -.029(3) -.009(3) -.002(2)
C48 .112(5) .052(3) .058(3) -.018(3) .011(3) -.016(2)
F1 .0571(13) .0386(12) .0563(14) -.0179(10) -.0069(11) -.0192(10)
F2 .0571(14) .0587(14) .0548(15) -.0043(11) -.0025(11) -.0315(12)
F3 .0481(13) .0773(16) .0467(14) -.0215(12) .0112(11) -.0148(12)
F4 .0525(13) .0509(13) .0495(13) -.0309(11) -.0052(10) -.0040(10)
F5 .0452(11) .0342(11) .0394(12) -.0152(9) -.0054(9) -.0115(9)
F6 .0304(11) .0480(12) .0429(12) -.0074(9) -.0058(9) -.0013(10)
F7 .0616(14) .0571(14) .0446(14) -.0183(12) -.0075(11) .0128(11)
F8 .0708(15) .0410(13) .0633(16) -.0034(11) -.0292(13) .0136(11)
F9 .0401(12) .0429(13) .0778(17) .0055(10) -.0253(11) -.0086(11)
F10 .0301(11) .0405(12) .0582(14) -.0097(9) -.0077(10) -.0043(10)
F11 .0282(10) .0454(12) .0537(13) -.0060(9) -.0130(9) -.0177(10)
F12 .0496(13) .0658(14) .0529(14) -.0218(11) -.0266(11) -.0144(11)
F13 .0730(15) .0681(15) .0489(14) -.0206(12) -.0136(11) -.0338(12)
F14 .0482(13) .0633(15) .0629(15) .0022(11) -.0061(11) -.0398(12)
F15 .0276(10) .0490(12) .0533(13) -.0015(9) -.0146(9) -.0203(10)

loop_
_atom_type_symbol
_atom_type_description
_atom_type_scat_dispersion_real
_atom_type_scat_dispersion_imag
_atom_type_scat_source
C C .0033 .0016 'International Tables Vol C Tables 4.2.6.8 and 6.1.1.4'
H H .0000 .0000 'International Tables Vol C Tables 4.2.6.8 and 6.1.1.4'
N N .0061 .0033 'International Tables Vol C Tables 4.2.6.8 and 6.1.1.4'
F F .0171 .0103 'International Tables Vol C Tables 4.2.6.8 and 6.1.1.4'
Al Al .0645 .0514 'International Tables Vol C Tables 4.2.6.8 and 6.1.1.4'
Si Si .0817 .0704 'International Tables Vol C Tables 4.2.6.8 and 6.1.1.4'
Ti Ti .2776 .4457 'International Tables Vol C Tables 4.2.6.8 and 6.1.1.4'

loop_
_geom_angle_atom_site_label_1
_geom_angle_atom_site_label_2
_geom_angle_atom_site_label_3
_geom_angle_site_symmetry_1
_geom_angle_site_symmetry_3
_geom_angle
_geom_angle_publ_flag
N1 Ti C22 . . 110.38(12) y
N1 Ti C23 . . 105.62(12) y
C22 Ti C23 . . 89.82(12) y
N1 Ti C1 . . 75.68(11) ?
C22 Ti C1 . . 139.91(12) ?
C23 Ti C1 . . 127.82(11) ?
N1 Ti C2 . . 92.20(11) ?
C22 Ti C2 . . 103.62(12) ?
C23 Ti C2 . . 152.51(12) ?
C1 Ti C2 . . 36.60(10) ?
N1 Ti C8 . . 101.73(10) ?
C22 Ti C8 . . 143.93(12) ?
C23 Ti C8 . . 97.12(11) ?
C1 Ti C8 . . 35.90(10) ?
C2 Ti C8 . . 58.16(10) ?
N1 Ti C3 . . 126.11(10) ?
C22 Ti C3 . . 90.28(12) ?
C23 Ti C3 . . 124.29(12) ?
C1 Ti C3 . . 58.92(10) ?
C2 Ti C3 . . 33.92(10) ?
C8 Ti C3 . . 56.75(10) ?
N1 Ti C9 . . 132.84(10) ?
C22 Ti C9 . . 110.55(12) ?
C23 Ti C9 . . 96.90(12) ?
C1 Ti C9 . . 57.96(10) ?
C2 Ti C9 . . 56.06(10) ?
C8 Ti C9 . . 33.57(9) ?
C3 Ti C9 . . 33.27(10) ?
N1 Ti Al2 . . 127.24(8) ?
C22 Ti Al2 . . 47.02(9) ?
C23 Ti Al2 . . 45.09(8) ?
C1 Ti Al2 . . 155.64(8) ?
C2 Ti Al2 . . 134.83(8) ?
C8 Ti Al2 . . 121.46(8) ?
C3 Ti Al2 . . 103.61(7) ?
C9 Ti Al2 . . 97.94(7) ?
N1 Ti Si . . 36.24(7) ?
C22 Ti Si . . 138.37(9) ?
C23 Ti Si . . 118.34(9) ?
C1 Ti Si . . 40.07(8) ?
C2 Ti Si . . 65.89(8) ?
C8 Ti Si . . 66.89(7) ?
C3 Ti Si . . 96.67(7) ?
C9 Ti Si . . 96.62(7) ?
Al2 Ti Si . . 159.25(3) ?
N1 Ti H22B . . 86.6(9) ?
C22 Ti H22B . . 24.8(9) ?
C23 Ti H22B . . 103.3(9) ?
C1 Ti H22B . . 128.6(9) ?
C2 Ti H22B . . 98.4(9) ?
C8 Ti H22B . . 155.0(9) ?
C3 Ti H22B . . 99.3(9) ?
C9 Ti H22B . . 127.9(9) ?
Al2 Ti H22B . . 67.3(9) ?
Si Ti H22B . . 113.9(9) ?
N1 Ti H23A . . 81.4(9) ?
C22 Ti H23A . . 100.1(8) ?
C23 Ti H23A . . 24.3(9) ?
C1 Ti H23A . . 119.9(8) ?
C2 Ti H23A . . 156.2(8) ?
C8 Ti H23A . . 100.5(8) ?
C3 Ti H23A . . 145.0(9) ?
C9 Ti H23A . . 113.0(9) ?
Al2 Ti H23A . . 63.3(9) ?
Si Ti H23A . . 97.3(9) ?
H22B Ti H23A . . 104.0(12) ?
N1 Si C11 . . 117.41(14) ?
N1 Si C1 . . 90.05(12) ?
C11 Si C1 . . 115.67(16) ?
N1 Si C10 . . 113.95(14) ?
C11 Si C10 . . 106.15(16) ?
C1 Si C10 . . 113.41(15) ?
N1 Si Ti . . 39.54(8) ?
C11 Si Ti . . 135.78(13) ?
C1 Si Ti . . 51.30(9) ?
C10 Si Ti . . 117.78(11) ?
C36 Al1 C24 . . 111.13(13) ?
C36 Al1 C30 . . 102.56(13) ?
C24 Al1 C30 . . 111.12(13) ?
C36 Al1 C23 . . 113.48(14) ?
C24 Al1 C23 . . 108.44(14) ?
C30 Al1 C23 . . 110.06(13) ?
C42 Al2 C23 . . 110.69(14) ?
C42 Al2 C22 . . 112.25(15) ?
C23 Al2 C22 . . 99.24(13) ?
C42 Al2 C22 . 2_665 110.23(14) ?
C23 Al2 C22 . 2_665 123.53(15) ?
C22 Al2 C22 . 2_665 99.48(12) y
C42 Al2 Al2 . 2_665 124.09(11) ?
C23 Al2 Al2 . 2_665 123.48(12) ?
C22 Al2 Al2 . 2_665 49.75(9) ?
C22 Al2 Al2 2_665 2_665 49.73(9) ?
C42 Al2 Ti . . 110.81(10) ?
C23 Al2 Ti . . 51.58(9) ?
C22 Al2 Ti . . 50.36(9) ?
C22 Al2 Ti 2_665 . 136.19(10) ?
Al2 Al2 Ti 2_665 . 93.72(4) ?
C16 N1 Si . . 127.1(2) ?
C16 N1 Ti . . 128.52(19) ?
Si N1 Ti . . 104.22(13) ?
C8 C1 C2 . . 105.8(3) ?
C8 C1 Si . . 125.6(2) ?
C2 C1 Si . . 120.7(2) ?
C8 C1 Ti . . 77.32(16) ?
C2 C1 Ti . . 74.62(16) ?
Si C1 Ti . . 88.62(12) ?
C3 C2 C1 . . 109.9(3) ?
C3 C2 C12 . . 124.9(3) ?
C1 C2 C12 . . 125.2(3) ?
C3 C2 Ti . . 78.53(17) ?
C1 C2 Ti . . 68.78(16) ?
C12 C2 Ti . . 118.5(2) ?
C2 C3 C9 . . 108.0(3) ?
C2 C3 C13 . . 125.1(3) ?
C9 C3 C13 . . 126.6(3) ?
C2 C3 Ti . . 67.55(17) ?
C9 C3 Ti . . 76.46(17) ?
C13 C3 Ti . . 126.5(2) ?
C5 C4 C9 . . 117.1(3) ?
C5 C4 C14 . . 120.1(3) ?
C9 C4 C14 . . 122.6(3) ?
C4 C5 C6 . . 123.8(3) ?
C4 C5 H5A . . 118.1 ?
C6 C5 H5A . . 118.1 ?
C7 C6 C5 . . 119.8(3) ?
C7 C6 C15 . . 121.5(3) ?
C5 C6 C15 . . 118.7(3) ?
C6 C7 C8 . . 119.4(3) ?
C6 C7 H7A . . 120.3 ?
C8 C7 H7A . . 120.3 ?
C7 C8 C9 . . 119.6(3) ?
C7 C8 C1 . . 131.1(3) ?
C9 C8 C1 . . 109.2(3) ?
C7 C8 Ti . . 120.0(2) ?
C9 C8 Ti . . 79.35(17) ?
C1 C8 Ti . . 66.77(15) ?
C4 C9 C8 . . 120.0(3) ?
C4 C9 C3 . . 132.9(3) ?
C8 C9 C3 . . 107.0(3) ?
C4 C9 Ti . . 130.8(2) ?
C8 C9 Ti . . 67.08(16) ?
C3 C9 Ti . . 70.27(16) ?
Si C10 H10A . . 109.5 ?
Si C10 H10B . . 109.5 ?
H10A C10 H10B . . 109.5 ?
Si C10 H10C . . 109.5 ?
H10A C10 H10C . . 109.5 ?
H10B C10 H10C . . 109.5 ?
Si C11 H11A . . 109.5 ?
Si C11 H11B . . 109.5 ?
H11A C11 H11B . . 109.5 ?
Si C11 H11C . . 109.5 ?
H11A C11 H11C . . 109.5 ?
H11B C11 H11C . . 109.5 ?
C2 C12 H12A . . 109.5 ?
C2 C12 H12B . . 109.5 ?
H12A C12 H12B . . 109.5 ?
C2 C12 H12C . . 109.5 ?
H12A C12 H12C . . 109.5 ?
H12B C12 H12C . . 109.5 ?
C3 C13 H13A . . 109.5 ?
C3 C13 H13B . . 109.5 ?
H13A C13 H13B . . 109.5 ?
C3 C13 H13C . . 109.5 ?
H13A C13 H13C . . 109.5 ?
H13B C13 H13C . . 109.5 ?
C4 C14 H14A . . 109.5 ?
C4 C14 H14B . . 109.5 ?
H14A C14 H14B . . 109.5 ?
C4 C14 H14C . . 109.5 ?
H14A C14 H14C . . 109.5 ?
H14B C14 H14C . . 109.5 ?
C6 C15 H15A . . 109.5 ?
C6 C15 H15B . . 109.5 ?
H15A C15 H15B . . 109.5 ?
C6 C15 H15C . . 109.5 ?
H15A C15 H15C . . 109.5 ?
H15B C15 H15C . . 109.5 ?
N1 C16 C17 . . 110.8(3) ?
N1 C16 C21 . . 111.4(3) ?
C17 C16 C21 . . 111.1(3) ?
N1 C16 H16A . . 110.6(18) ?
C17 C16 H16A . . 105.4(17) ?
C21 C16 H16A . . 107.4(18) ?
C16 C17 C18 . . 112.0(3) ?
C16 C17 H17A . . 109.2 ?
C18 C17 H17A . . 109.2 ?
C16 C17 H17B . . 109.2 ?
C18 C17 H17B . . 109.2 ?
H17A C17 H17B . . 107.9 ?
C19 C18 C17 . . 111.3(3) ?
C19 C18 H18A . . 109.4 ?
C17 C18 H18A . . 109.4 ?
C19 C18 H18B . . 109.4 ?
C17 C18 H18B . . 109.4 ?
H18A C18 H18B . . 108.0 ?
C18 C19 C20 . . 111.0(3) ?
C18 C19 H19A . . 109.4 ?
C20 C19 H19A . . 109.4 ?
C18 C19 H19B . . 109.4 ?
C20 C19 H19B . . 109.4 ?
H19A C19 H19B . . 108.0 ?
C19 C20 C21 . . 111.8(3) ?
C19 C20 H20A . . 109.3 ?
C21 C20 H20A . . 109.3 ?
C19 C20 H20B . . 109.3 ?
C21 C20 H20B . . 109.3 ?
H20A C20 H20B . . 107.9 ?
C16 C21 C20 . . 111.4(3) ?
C16 C21 H21A . . 109.3 ?
C20 C21 H21A . . 109.3 ?
C16 C21 H21B . . 109.3 ?
C20 C21 H21B . . 109.3 ?
H21A C21 H21B . . 108.0 ?
Al2 C22 Al2 . 2_665 80.52(12) ?
Al2 C22 Ti . . 82.62(12) y
Al2 C22 Ti 2_665 . 140.60(19) y
Al2 C22 H22A . . 113(2) ?
Al2 C22 H22A 2_665 . 110(2) ?
Ti C22 H22A . . 109(2) ?
Al2 C22 H22B . . 135(2) ?
Al2 C22 H22B 2_665 . 90(2) ?
Ti C22 H22B . . 77.5(19) y
H22A C22 H22B . . 111(3) ?
Al2 C23 Al1 . . 105.01(14) ?
Al2 C23 Ti . . 83.33(12) y
Al1 C23 Ti . . 170.69(18) ?
Al2 C23 H23A . . 129(2) ?
Al1 C23 H23A . . 92(2) ?
Ti C23 H23A . . 80(2) y
Al2 C23 H23B . . 119(2) ?
Al1 C23 H23B . . 92(2) ?
Ti C23 H23B . . 87(2) ?
H23A C23 H23B . . 107(3) ?
C29 C24 C25 . . 113.6(3) ?
C29 C24 Al1 . . 125.5(2) ?
C25 C24 Al1 . . 120.9(2) ?
F1 C25 C24 . . 118.9(3) ?
F1 C25 C26 . . 116.8(3) ?
C24 C25 C26 . . 124.2(3) ?
F2 C26 C27 . . 119.3(3) ?
F2 C26 C25 . . 121.3(3) ?
C27 C26 C25 . . 119.4(3) ?
F3 C27 C26 . . 120.2(3) ?
F3 C27 C28 . . 120.6(3) ?
C26 C27 C28 . . 119.2(3) ?
F4 C28 C27 . . 120.1(3) ?
F4 C28 C29 . . 120.8(3) ?
C27 C28 C29 . . 119.1(3) ?
F5 C29 C24 . . 119.5(3) ?
F5 C29 C28 . . 116.1(3) ?
C24 C29 C28 . . 124.4(3) ?
C31 C30 C35 . . 113.1(3) ?
C31 C30 Al1 . . 121.0(2) ?
C35 C30 Al1 . . 125.4(2) ?
F6 C31 C32 . . 116.7(3) ?
F6 C31 C30 . . 118.6(3) ?
C32 C31 C30 . . 124.7(3) ?
F7 C32 C33 . . 120.6(3) ?
F7 C32 C31 . . 120.6(3) ?
C33 C32 C31 . . 118.8(3) ?
F8 C33 C32 . . 120.0(3) ?
F8 C33 C34 . . 120.1(3) ?
C32 C33 C34 . . 119.9(3) ?
F9 C34 C33 . . 119.8(3) ?
F9 C34 C35 . . 121.0(3) ?
C33 C34 C35 . . 119.2(3) ?
F10 C35 C34 . . 116.0(3) ?
F10 C35 C30 . . 119.8(3) ?
C34 C35 C30 . . 124.3(3) ?
C41 C36 C37 . . 113.2(3) ?
C41 C36 Al1 . . 128.0(2) ?
C37 C36 Al1 . . 118.7(2) ?
F11 C37 C38 . . 116.9(3) ?
F11 C37 C36 . . 117.6(3) ?
C38 C37 C36 . . 125.5(3) ?
F12 C38 C37 . . 122.0(3) ?
F12 C38 C39 . . 119.8(3) ?
C37 C38 C39 . . 118.2(3) ?
F13 C39 C40 . . 120.4(3) ?
F13 C39 C38 . . 120.3(3) ?
C40 C39 C38 . . 119.2(3) ?
F14 C40 C41 . . 121.6(3) ?
F14 C40 C39 . . 118.8(3) ?
C41 C40 C39 . . 119.5(3) ?
F15 C41 C40 . . 116.2(3) ?
F15 C41 C36 . . 119.4(3) ?
C40 C41 C36 . . 124.3(3) ?
Al2 C42 H42A . . 109.5 ?
Al2 C42 H42B . . 109.5 ?
H42A C42 H42B . . 109.5 ?
Al2 C42 H42C . . 109.5 ?
H42A C42 H42C . . 109.5 ?
H42B C42 H42C . . 109.5 ?
C48 C43 C44 . . 119.5(5) ?
C48 C43 H43A . . 120.2 ?
C44 C43 H43A . . 120.2 ?
C45 C44 C43 . . 119.8(5) ?
C45 C44 H44A . . 120.1 ?
C43 C44 H44A . . 120.1 ?
C44 C45 C46 . . 120.9(5) ?
C44 C45 H45A . . 119.6 ?
C46 C45 H45A . . 119.6 ?
C47 C46 C45 . . 119.3(5) ?
C47 C46 H46A . . 120.4 ?
C45 C46 H46A . . 120.4 ?
C48 C47 C46 . . 119.6(5) ?
C48 C47 H47A . . 120.2 ?
C46 C47 H47A . . 120.2 ?
C43 C48 C47 . . 120.9(5) ?
C43 C48 H48A . . 119.6 ?
C47 C48 H48A . . 119.6 ?

loop_
_geom_bond_atom_site_label_1
_geom_bond_atom_site_label_2
_geom_bond_site_symmetry_2
_geom_bond_distance
_geom_bond_publ_flag
Ti N1 . 1.898(2) y
Ti C22 . 2.195(3) y
Ti C23 . 2.230(3) y
Ti C1 . 2.256(3) y
Ti C2 . 2.333(3) y
Ti C8 . 2.395(3) y
Ti C3 . 2.474(3) y
Ti C9 . 2.556(3) y
Ti Al2 . 2.826(2) ?
Ti Si . 2.890(2) ?
Ti H22B . 2.19(3) y
Ti H23A . 2.26(3) y
Si N1 . 1.762(2) ?
Si C11 . 1.846(3) ?
Si C1 . 1.861(3) ?
Si C10 . 1.863(3) ?
Al1 C36 . 2.000(3) ?
Al1 C24 . 2.007(3) ?
Al1 C30 . 2.016(3) ?
Al1 C23 . 2.048(3) y
Al2 C42 . 1.950(3) y
Al2 C23 . 2.015(3) y
Al2 C22 . 2.085(3) y
Al2 C22 2_665 2.086(3) y
Al2 Al2 2_665 2.695(2) y
N1 C16 . 1.486(4) ?
C1 C8 . 1.440(4) ?
C1 C2 . 1.443(4) ?
C2 C3 . 1.409(4) ?
C2 C12 . 1.508(4) ?
C3 C9 . 1.442(4) ?
C3 C13 . 1.507(4) ?
C4 C5 . 1.362(5) ?
C4 C9 . 1.429(4) ?
C4 C14 . 1.509(5) ?
C5 C6 . 1.417(5) ?
C5 H5A . .9500 ?
C6 C7 . 1.369(4) ?
C6 C15 . 1.505(5) ?
C7 C8 . 1.420(4) ?
C7 H7A . .9500 ?
C8 C9 . 1.438(4) ?
C10 H10A . .9800 ?
C10 H10B . .9800 ?
C10 H10C . .9800 ?
C11 H11A . .9800 ?
C11 H11B . .9800 ?
C11 H11C . .9800 ?
C12 H12A . .9800 ?
C12 H12B . .9800 ?
C12 H12C . .9800 ?
C13 H13A . .9800 ?
C13 H13B . .9800 ?
C13 H13C . .9800 ?
C14 H14A . .9800 ?
C14 H14B . .9800 ?
C14 H14C . .9800 ?
C15 H15A . .9800 ?
C15 H15B . .9800 ?
C15 H15C . .9800 ?
C16 C17 . 1.518(4) ?
C16 C21 . 1.518(4) ?
C16 H16A . .95(3) ?
C17 C18 . 1.531(5) ?
C17 H17A . .9900 ?
C17 H17B . .9900 ?
C18 C19 . 1.517(5) ?
C18 H18A . .9900 ?
C18 H18B . .9900 ?
C19 C20 . 1.517(5) ?
C19 H19A . .9900 ?
C19 H19B . .9900 ?
C20 C21 . 1.529(5) ?
C20 H20A . .9900 ?
C20 H20B . .9900 ?
C21 H21A . .9900 ?
C21 H21B . .9900 ?
C22 Al2 2_665 2.086(3) ?
C22 H22A . .87(3) ?
C22 H22B . .94(3) ?
C23 H23A . .94(4) ?
C23 H23B . .95(3) ?
C24 C29 . 1.376(4) ?
C24 C25 . 1.376(5) ?
C25 F1 . 1.361(4) ?
C25 C26 . 1.379(5) ?
C26 F2 . 1.347(4) ?
C26 C27 . 1.366(5) ?
C27 F3 . 1.339(4) ?
C27 C28 . 1.368(5) ?
C28 F4 . 1.347(4) ?
C28 C29 . 1.380(4) ?
C29 F5 . 1.360(4) ?
C30 C31 . 1.384(4) ?
C30 C35 . 1.387(4) ?
C31 F6 . 1.364(3) ?
C31 C32 . 1.380(4) ?
C32 F7 . 1.349(4) ?
C32 C33 . 1.362(5) ?
C33 F8 . 1.348(4) ?
C33 C34 . 1.370(5) ?
C34 F9 . 1.348(4) ?
C34 C35 . 1.374(4) ?
C35 F10 . 1.356(3) ?
C36 C41 . 1.381(4) ?
C36 C37 . 1.384(4) ?
C37 F11 . 1.360(3) ?
C37 C38 . 1.370(5) ?
C38 F12 . 1.341(4) ?
C38 C39 . 1.380(5) ?
C39 F13 . 1.338(4) ?
C39 C40 . 1.377(5) ?
C40 F14 . 1.350(4) ?
C40 C41 . 1.368(5) ?
C41 F15 . 1.358(3) ?
C42 H42A . .9800 ?
C42 H42B . .9800 ?
C42 H42C . .9800 ?
C43 C48 . 1.375(7) ?
C43 C44 . 1.376(7) ?
C43 H43A . .9500 ?
C44 C45 . 1.369(6) ?
C44 H44A . .9500 ?
C45 C46 . 1.383(7) ?
C45 H45A . .9500 ?
C46 C47 . 1.379(6) ?
C46 H46A . .9500 ?
C47 C48 . 1.375(7) ?
C47 H47A . .9500 ?
C48 H48A . .9500 ?
